data_1555429
loop_
_publ_author_name
'Liu, Yulong'
'Shan, Tong'
'Yao, Liang'
'Bai, Qing'
'Guo, Yachen'
'Li, Jinyu'
'Han, Xiao'
'Li, Weijun'
'Wang, Zhiming'
'Yang, Bing'
'Lu, Ping'
'Ma, Yuguang'

_publ_section_title
;
 Isomers of Pyrene-Imidazole Compounds: Synthesis and Configuration Effect
 on Optical Properties.
;
_journal_issue 24
_journal_name_full 'Organic letters'
_journal_page_first 6138
_journal_page_last 6141
_journal_paper_doi 10.1021/acs.orglett.5b02879
_journal_volume 17
_journal_year 2015
_chemical_formula_moiety 'C82 H54 N4'
_chemical_formula_sum 'C82 H54 N4'
_chemical_formula_weight 1095.29
_space_group_IT_number 2
_space_group_name_Hall '-P 1'
_space_group_name_H-M_alt 'P -1'
_symmetry_cell_setting triclinic
_symmetry_space_group_name_Hall '-P 1'
_symmetry_space_group_name_H-M 'P -1'
_atom_sites_solution_hydrogens geom
_atom_sites_solution_primary direct
_atom_sites_solution_secondary difmap
_audit_creation_method SHELXL-97
_cell_angle_alpha 108.6000(10)
_cell_angle_beta 95.1890(10)
_cell_angle_gamma 102.3540(10)
_cell_formula_units_Z 1
_cell_length_a 10.1789(4)
_cell_length_b 11.9937(5)
_cell_length_c 13.2135(5)
_cell_measurement_temperature 296(2)
_cell_volume 1471.38(10)
_computing_structure_refinement 'SHELXL-97 (Sheldrick, 1997)'
_computing_structure_solution 'SHELXS-97 (Sheldrick, 1990)'
_diffrn_ambient_temperature 296(2)
_diffrn_measured_fraction_theta_full 0.986
_diffrn_measured_fraction_theta_max 0.986
_diffrn_measurement_device_type 'Rigaku RAXIS-RAPID'
_diffrn_radiation_monochromator graphite
_diffrn_radiation_source 'fine-focus sealed tube'
_diffrn_radiation_type MoK\a
_diffrn_radiation_wavelength 0.71073
_diffrn_reflns_av_R_equivalents 0.0163
_diffrn_reflns_av_sigmaI/netI 0.0308
_diffrn_reflns_limit_h_max 11
_diffrn_reflns_limit_h_min -13
_diffrn_reflns_limit_k_max 16
_diffrn_reflns_limit_k_min -11
_diffrn_reflns_limit_l_max 17
_diffrn_reflns_limit_l_min -17
_diffrn_reflns_number 12741
_diffrn_reflns_theta_full 28.80
_diffrn_reflns_theta_max 28.80
_diffrn_reflns_theta_min 1.65
_exptl_absorpt_coefficient_mu 0.072
_exptl_absorpt_correction_T_max 0.9922
_exptl_absorpt_correction_T_min 0.9907
_exptl_absorpt_correction_type multi-scan
_exptl_crystal_colour colorless
_exptl_crystal_density_diffrn 1.236
_exptl_crystal_density_method 'not measured'
_exptl_crystal_description block
_exptl_crystal_F_000 574
_exptl_crystal_size_max 0.13
_exptl_crystal_size_mid 0.12
_exptl_crystal_size_min 0.11
_refine_diff_density_max 0.292
_refine_diff_density_min -0.248
_refine_diff_density_rms 0.038
_refine_ls_extinction_method none
_refine_ls_goodness_of_fit_ref 1.018
_refine_ls_hydrogen_treatment constr
_refine_ls_matrix_type full
_refine_ls_number_parameters 388
_refine_ls_number_reflns 7563
_refine_ls_number_restraints 0
_refine_ls_restrained_S_all 1.018
_refine_ls_R_factor_all 0.0723
_refine_ls_R_factor_gt 0.0480
_refine_ls_shift/su_max 0.019
_refine_ls_shift/su_mean 0.003
_refine_ls_structure_factor_coef Fsqd
_refine_ls_weighting_details 'calc w=1/[\s^2^(Fo^2^)+(0.0725P)^2^+0.1707P] where P=(Fo^2^+2Fc^2^)/3'
_refine_ls_weighting_scheme calc
_refine_ls_wR_factor_gt 0.1244
_refine_ls_wR_factor_ref 0.1416
_reflns_number_gt 5306
_reflns_number_total 7563
_reflns_threshold_expression >2sigma(I)
_cod_data_source_file ol5b02879_si_002.cif
_cod_data_source_block m2
_cod_database_code 1555429

loop_
_symmetry_equiv_pos_as_xyz
'x, y, z'
'-x, -y, -z'

loop_
_atom_site_label
_atom_site_type_symbol
_atom_site_fract_x
_atom_site_fract_y
_atom_site_fract_z
_atom_site_U_iso_or_equiv
_atom_site_adp_type
_atom_site_occupancy
_atom_site_symmetry_multiplicity
_atom_site_calc_flag
_atom_site_refinement_flags
C1 C 0.73791(18) 0.31631(16) 0.24925(14) 0.0599(4) Uani 1 1 d .
H1 H 0.7272 0.3264 0.3205 0.072 Uiso 1 1 calc R
C2 C 0.8594(2) 0.3734(2) 0.22841(19) 0.0816(6) Uani 1 1 d .
H2 H 0.9286 0.4239 0.2858 0.098 Uiso 1 1 calc R
C3 C 0.8795(2) 0.35666(19) 0.1239(2) 0.0753(6) Uani 1 1 d .
H3 H 0.9623 0.3942 0.1101 0.090 Uiso 1 1 calc R
C4 C 0.7764(2) 0.28418(18) 0.04014(17) 0.0656(5) Uani 1 1 d .
H4 H 0.7894 0.2720 -0.0310 0.079 Uiso 1 1 calc R
C5 C 0.65231(18) 0.22855(14) 0.06056(13) 0.0504(4) Uani 1 1 d .
H5 H 0.5824 0.1804 0.0029 0.060 Uiso 1 1 calc R
C6 C 0.63148(15) 0.24407(11) 0.16573(11) 0.0381(3) Uani 1 1 d .
C7 C 0.49842(14) 0.18364(11) 0.18807(10) 0.0365(3) Uani 1 1 d .
C8 C 0.38114(15) 0.21115(12) 0.16172(11) 0.0399(3) Uani 1 1 d .
C9 C 0.37784(16) 0.31610(13) 0.12453(12) 0.0451(3) Uani 1 1 d .
C10 C 0.4583(2) 0.43177(14) 0.18342(13) 0.0580(4) Uani 1 1 d .
H10 H 0.5179 0.4443 0.2460 0.070 Uiso 1 1 calc R
C11 C 0.4512(3) 0.52911(17) 0.15045(17) 0.0775(6) Uani 1 1 d .
H11 H 0.5062 0.6064 0.1908 0.093 Uiso 1 1 calc R
C12 C 0.3648(3) 0.5125(2) 0.0598(2) 0.0903(8) Uani 1 1 d .
H12 H 0.3610 0.5782 0.0376 0.108 Uiso 1 1 calc R
C13 C 0.2828(3) 0.3990(3) 0.0007(2) 0.1004(9) Uani 1 1 d .
H13 H 0.2228 0.3880 -0.0612 0.121 Uiso 1 1 calc R
C14 C 0.2889(2) 0.3006(2) 0.03280(18) 0.0772(6) Uani 1 1 d .
H14 H 0.2328 0.2238 -0.0076 0.093 Uiso 1 1 calc R
C15 C 0.24329(15) 0.14061(13) 0.16671(12) 0.0437(3) Uani 1 1 d .
C16 C 0.15727(19) 0.19832(17) 0.22748(16) 0.0630(5) Uani 1 1 d .
H16 H 0.1855 0.2817 0.2654 0.076 Uiso 1 1 calc R
C17 C 0.0302(2) 0.1332(2) 0.23226(19) 0.0769(6) Uani 1 1 d .
H17 H -0.0254 0.1725 0.2751 0.092 Uiso 1 1 calc R
C18 C -0.0146(2) 0.0113(2) 0.17457(19) 0.0756(6) Uani 1 1 d .
H18 H -0.1005 -0.0322 0.1780 0.091 Uiso 1 1 calc R
C19 C 0.06739(19) -0.04636(18) 0.11171(18) 0.0700(5) Uani 1 1 d .
H19 H 0.0365 -0.1290 0.0714 0.084 Uiso 1 1 calc R
C20 C 0.19571(17) 0.01744(15) 0.10777(14) 0.0548(4) Uani 1 1 d .
H20 H 0.2508 -0.0228 0.0650 0.066 Uiso 1 1 calc R
C21 C 0.50383(14) 0.09041(11) 0.23998(11) 0.0346(3) Uani 1 1 d .
C22 C 0.58353(15) 0.00799(12) 0.20798(12) 0.0416(3) Uani 1 1 d .
H22 H 0.6379 0.0139 0.1560 0.050 Uiso 1 1 calc R
C23 C 0.58303(14) -0.08259(12) 0.25243(12) 0.0403(3) Uani 1 1 d .
H23 H 0.6359 -0.1372 0.2293 0.048 Uiso 1 1 calc R
C24 C 0.50364(13) -0.09206(11) 0.33154(10) 0.0335(3) Uani 1 1 d .
C25 C 0.42974(14) -0.00627(11) 0.36757(10) 0.0358(3) Uani 1 1 d .
H25 H 0.3794 -0.0093 0.4224 0.043 Uiso 1 1 calc R
C26 C 0.43031(14) 0.08355(11) 0.32277(11) 0.0369(3) Uani 1 1 d .
H26 H 0.3807 0.1404 0.3484 0.044 Uiso 1 1 calc R
C27 C 0.50341(13) -0.19097(11) 0.37579(10) 0.0324(3) Uani 1 1 d .
C28 C 0.25214(14) -0.23976(12) 0.38154(12) 0.0401(3) Uani 1 1 d .
C29 C 0.17558(18) -0.2831(2) 0.27935(16) 0.0691(5) Uani 1 1 d .
H29 H 0.2073 -0.3282 0.2199 0.083 Uiso 1 1 calc R
C30 C 0.0491(2) -0.2575(3) 0.2674(3) 0.1073(10) Uani 1 1 d .
H30 H -0.0039 -0.2853 0.1988 0.129 Uiso 1 1 calc R
C31 C 0.0020(2) -0.1925(3) 0.3545(3) 0.1108(11) Uani 1 1 d .
H31 H -0.0825 -0.1760 0.3449 0.133 Uiso 1 1 calc R
C32 C 0.0783(2) -0.15102(19) 0.4561(3) 0.0871(8) Uani 1 1 d .
H32 H 0.0455 -0.1068 0.5154 0.105 Uiso 1 1 calc R
C33 C 0.20453(17) -0.17518(14) 0.47055(16) 0.0561(4) Uani 1 1 d .
H33 H 0.2565 -0.1481 0.5395 0.067 Uiso 1 1 calc R
C34 C 0.42583(12) -0.34492(10) 0.43198(10) 0.0296(3) Uani 1 1 d .
C35 C 0.56443(12) -0.32197(10) 0.43469(10) 0.0308(3) Uani 1 1 d .
C36 C 0.64414(12) -0.39070(10) 0.47251(10) 0.0295(3) Uani 1 1 d .
C37 C 0.78528(13) -0.36368(12) 0.48081(12) 0.0379(3) Uani 1 1 d .
H37 H 0.8303 -0.3008 0.4597 0.046 Uiso 1 1 calc R
C38 C 0.85874(13) -0.42952(12) 0.52011(12) 0.0404(3) Uani 1 1 d .
H38 H 0.9534 -0.4094 0.5269 0.049 Uiso 1 1 calc R
C39 C 0.79370(13) -0.52511(11) 0.54954(11) 0.0355(3) Uani 1 1 d .
H39 H 0.8450 -0.5688 0.5756 0.043 Uiso 1 1 calc R
C40 C 0.65160(12) -0.55696(10) 0.54057(10) 0.0290(2) Uani 1 1 d .
C41 C 0.57313(11) -0.48715(10) 0.50343(9) 0.0274(2) Uani 1 1 d .
N1 N 0.61243(11) -0.22693(9) 0.39887(9) 0.0342(2) Uani 1 1 d .
N2 N 0.38585(11) -0.25896(9) 0.39483(9) 0.0326(2) Uani 1 1 d .

loop_
_atom_site_aniso_label
_atom_site_aniso_U_11
_atom_site_aniso_U_22
_atom_site_aniso_U_33
_atom_site_aniso_U_23
_atom_site_aniso_U_13
_atom_site_aniso_U_12
C1 0.0549(10) 0.0663(11) 0.0552(9) 0.0276(8) 0.0036(8) 0.0015(8)
C2 0.0549(12) 0.0869(15) 0.0934(15) 0.0393(12) 0.0001(10) -0.0083(10)
C3 0.0577(12) 0.0763(13) 0.1127(17) 0.0585(13) 0.0297(12) 0.0146(10)
C4 0.0792(14) 0.0739(12) 0.0774(12) 0.0519(10) 0.0425(11) 0.0376(10)
C5 0.0618(10) 0.0489(8) 0.0506(8) 0.0254(7) 0.0151(7) 0.0208(7)
C6 0.0454(8) 0.0332(6) 0.0453(7) 0.0238(6) 0.0092(6) 0.0136(5)
C7 0.0455(8) 0.0301(6) 0.0396(7) 0.0187(5) 0.0075(6) 0.0115(5)
C8 0.0473(8) 0.0357(7) 0.0431(7) 0.0200(6) 0.0071(6) 0.0146(6)
C9 0.0504(9) 0.0469(8) 0.0538(8) 0.0306(7) 0.0127(7) 0.0233(6)
C10 0.0937(14) 0.0399(8) 0.0508(9) 0.0213(7) 0.0171(9) 0.0280(8)
C11 0.1292(19) 0.0468(10) 0.0802(13) 0.0355(9) 0.0390(13) 0.0423(11)
C12 0.113(2) 0.0949(17) 0.1209(19) 0.0842(16) 0.0464(16) 0.0633(15)
C13 0.0811(16) 0.134(2) 0.127(2) 0.101(2) -0.0028(14) 0.0333(15)
C14 0.0630(12) 0.0883(14) 0.0921(14) 0.0600(12) -0.0114(10) 0.0101(10)
C15 0.0436(8) 0.0431(8) 0.0515(8) 0.0242(6) 0.0055(6) 0.0154(6)
C16 0.0629(12) 0.0524(10) 0.0802(12) 0.0232(9) 0.0257(9) 0.0225(8)
C17 0.0630(13) 0.0793(14) 0.1039(16) 0.0372(12) 0.0395(11) 0.0316(10)
C18 0.0471(11) 0.0786(14) 0.1078(16) 0.0435(12) 0.0181(11) 0.0108(9)
C19 0.0515(11) 0.0567(10) 0.0929(14) 0.0215(10) 0.0065(10) 0.0054(8)
C20 0.0467(9) 0.0481(9) 0.0670(10) 0.0167(8) 0.0074(8) 0.0127(7)
C21 0.0376(7) 0.0302(6) 0.0411(7) 0.0199(5) 0.0050(5) 0.0088(5)
C22 0.0457(8) 0.0411(7) 0.0530(8) 0.0300(6) 0.0191(6) 0.0170(6)
C23 0.0415(8) 0.0375(7) 0.0561(8) 0.0278(6) 0.0168(6) 0.0183(6)
C24 0.0335(7) 0.0298(6) 0.0427(7) 0.0207(5) 0.0048(5) 0.0080(5)
C25 0.0398(7) 0.0333(6) 0.0400(7) 0.0196(5) 0.0094(5) 0.0096(5)
C26 0.0413(8) 0.0316(6) 0.0447(7) 0.0187(5) 0.0092(6) 0.0141(5)
C27 0.0323(7) 0.0291(6) 0.0412(7) 0.0190(5) 0.0082(5) 0.0081(5)
C28 0.0297(7) 0.0382(7) 0.0659(9) 0.0350(7) 0.0083(6) 0.0106(5)
C29 0.0443(10) 0.0989(14) 0.0742(12) 0.0531(11) -0.0019(8) 0.0091(9)
C30 0.0436(12) 0.181(3) 0.134(2) 0.117(2) -0.0024(13) 0.0174(15)
C31 0.0431(12) 0.156(2) 0.212(3) 0.152(3) 0.0410(17) 0.0432(14)
C32 0.0594(13) 0.0732(13) 0.174(3) 0.0787(15) 0.0640(15) 0.0369(10)
C33 0.0447(9) 0.0444(8) 0.0912(12) 0.0321(8) 0.0281(8) 0.0162(7)
C34 0.0285(6) 0.0291(6) 0.0377(6) 0.0183(5) 0.0063(5) 0.0101(4)
C35 0.0301(6) 0.0281(6) 0.0405(6) 0.0192(5) 0.0084(5) 0.0081(5)
C36 0.0273(6) 0.0279(6) 0.0391(6) 0.0180(5) 0.0086(5) 0.0084(4)
C37 0.0287(7) 0.0350(7) 0.0601(8) 0.0285(6) 0.0136(6) 0.0078(5)
C38 0.0238(6) 0.0406(7) 0.0648(9) 0.0276(6) 0.0112(6) 0.0089(5)
C39 0.0267(6) 0.0351(6) 0.0531(8) 0.0243(6) 0.0072(5) 0.0113(5)
C40 0.0269(6) 0.0277(6) 0.0375(6) 0.0169(5) 0.0076(5) 0.0082(4)
C41 0.0240(6) 0.0277(6) 0.0350(6) 0.0158(5) 0.0074(4) 0.0075(4)
N1 0.0334(6) 0.0304(5) 0.0471(6) 0.0234(5) 0.0104(5) 0.0088(4)
N2 0.0295(6) 0.0312(5) 0.0454(6) 0.0230(5) 0.0068(4) 0.0099(4)

loop_
_atom_type_symbol
_atom_type_description
_atom_type_scat_dispersion_real
_atom_type_scat_dispersion_imag
_atom_type_scat_source
C C 0.0033 0.0016 'International Tables Vol C Tables 4.2.6.8 and 6.1.1.4'
H H 0.0000 0.0000 'International Tables Vol C Tables 4.2.6.8 and 6.1.1.4'
N N 0.0061 0.0033 'International Tables Vol C Tables 4.2.6.8 and 6.1.1.4'

loop_
_geom_angle_atom_site_label_1
_geom_angle_atom_site_label_2
_geom_angle_atom_site_label_3
_geom_angle
_geom_angle_site_symmetry_3
C2 C1 C6 120.98(17) .
C2 C1 H1 119.5 .
C6 C1 H1 119.5 .
C3 C2 C1 120.63(19) .
C3 C2 H2 119.7 .
C1 C2 H2 119.7 .
C4 C3 C2 119.30(18) .
C4 C3 H3 120.3 .
C2 C3 H3 120.3 .
C3 C4 C5 120.41(17) .
C3 C4 H4 119.8 .
C5 C4 H4 119.8 .
C6 C5 C4 120.73(16) .
C6 C5 H5 119.6 .
C4 C5 H5 119.6 .
C5 C6 C1 117.92(14) .
C5 C6 C7 120.91(13) .
C1 C6 C7 121.17(13) .
C8 C7 C21 122.49(12) .
C8 C7 C6 121.79(11) .
C21 C7 C6 115.71(11) .
C7 C8 C9 122.60(13) .
C7 C8 C15 123.66(12) .
C9 C8 C15 113.73(12) .
C10 C9 C14 118.29(15) .
C10 C9 C8 121.16(13) .
C14 C9 C8 120.48(15) .
C9 C10 C11 120.80(18) .
C9 C10 H10 119.6 .
C11 C10 H10 119.6 .
C12 C11 C10 120.4(2) .
C12 C11 H11 119.8 .
C10 C11 H11 119.8 .
C11 C12 C13 119.96(18) .
C11 C12 H12 120.0 .
C13 C12 H12 120.0 .
C12 C13 C14 120.3(2) .
C12 C13 H13 119.9 .
C14 C13 H13 119.9 .
C9 C14 C13 120.3(2) .
C9 C14 H14 119.9 .
C13 C14 H14 119.9 .
C20 C15 C16 118.15(15) .
C20 C15 C8 121.21(14) .
C16 C15 C8 120.59(14) .
C17 C16 C15 120.59(17) .
C17 C16 H16 119.7 .
C15 C16 H16 119.7 .
C18 C17 C16 120.50(19) .
C18 C17 H17 119.7 .
C16 C17 H17 119.7 .
C17 C18 C19 119.64(18) .
C17 C18 H18 120.2 .
C19 C18 H18 120.2 .
C18 C19 C20 120.37(18) .
C18 C19 H19 119.8 .
C20 C19 H19 119.8 .
C19 C20 C15 120.70(17) .
C19 C20 H20 119.7 .
C15 C20 H20 119.7 .
C26 C21 C22 117.77(11) .
C26 C21 C7 120.99(12) .
C22 C21 C7 121.24(12) .
C23 C22 C21 121.15(13) .
C23 C22 H22 119.4 .
C21 C22 H22 119.4 .
C22 C23 C24 120.37(13) .
C22 C23 H23 119.8 .
C24 C23 H23 119.8 .
C25 C24 C23 118.57(11) .
C25 C24 C27 122.38(11) .
C23 C24 C27 119.03(12) .
C26 C25 C24 120.75(12) .
C26 C25 H25 119.6 .
C24 C25 H25 119.6 .
C25 C26 C21 121.22(12) .
C25 C26 H26 119.4 .
C21 C26 H26 119.4 .
N1 C27 N2 112.30(10) .
N1 C27 C24 124.52(11) .
N2 C27 C24 123.15(11) .
C29 C28 C33 121.33(16) .
C29 C28 N2 119.07(15) .
C33 C28 N2 119.57(14) .
C28 C29 C30 118.2(2) .
C28 C29 H29 120.9 .
C30 C29 H29 120.9 .
C31 C30 C29 121.0(2) .
C31 C30 H30 119.5 .
C29 C30 H30 119.5 .
C30 C31 C32 120.4(2) .
C30 C31 H31 119.8 .
C32 C31 H31 119.8 .
C31 C32 C33 119.9(2) .
C31 C32 H32 120.1 .
C33 C32 H32 120.1 .
C28 C33 C32 119.2(2) .
C28 C33 H33 120.4 .
C32 C33 H33 120.4 .
C35 C34 N2 105.17(10) .
C35 C34 C40 123.30(10) 2_646
N2 C34 C40 131.49(11) 2_646
C34 C35 N1 111.66(10) .
C34 C35 C36 121.68(10) .
N1 C35 C36 126.65(11) .
C37 C36 C41 120.74(11) .
C37 C36 C35 121.90(11) .
C41 C36 C35 117.35(10) .
C38 C37 C36 120.29(11) .
C38 C37 H37 119.9 .
C36 C37 H37 119.9 .
C37 C38 C39 120.86(12) .
C37 C38 H38 119.6 .
C39 C38 H38 119.6 .
C38 C39 C40 120.76(11) .
C38 C39 H39 119.6 .
C40 C39 H39 119.6 .
C39 C40 C41 119.46(10) .
C39 C40 C34 125.14(11) 2_646
C41 C40 C34 115.38(10) 2_646
C36 C41 C40 117.82(10) .
C36 C41 C41 120.29(13) 2_646
C40 C41 C41 121.89(12) 2_646
C27 N1 C35 104.66(10) .
C27 N2 C34 106.19(10) .
C27 N2 C28 125.88(10) .
C34 N2 C28 127.91(10) .

loop_
_geom_bond_atom_site_label_1
_geom_bond_atom_site_label_2
_geom_bond_distance
_geom_bond_site_symmetry_2
C1 C2 1.377(3) .
C1 C6 1.384(2) .
C1 H1 0.9300 .
C2 C3 1.372(3) .
C2 H2 0.9300 .
C3 C4 1.366(3) .
C3 H3 0.9300 .
C4 C5 1.389(2) .
C4 H4 0.9300 .
C5 C6 1.384(2) .
C5 H5 0.9300 .
C6 C7 1.4952(19) .
C7 C8 1.3497(19) .
C7 C21 1.4942(16) .
C8 C9 1.4956(18) .
C8 C15 1.494(2) .
C9 C10 1.382(2) .
C9 C14 1.382(2) .
C10 C11 1.383(2) .
C10 H10 0.9300 .
C11 C12 1.353(3) .
C11 H11 0.9300 .
C12 C13 1.370(4) .
C12 H12 0.9300 .
C13 C14 1.387(3) .
C13 H13 0.9300 .
C14 H14 0.9300 .
C15 C20 1.384(2) .
C15 C16 1.386(2) .
C16 C17 1.379(3) .
C16 H16 0.9300 .
C17 C18 1.367(3) .
C17 H17 0.9300 .
C18 C19 1.368(3) .
C18 H18 0.9300 .
C19 C20 1.380(2) .
C19 H19 0.9300 .
C20 H20 0.9300 .
C21 C26 1.3937(19) .
C21 C22 1.3974(19) .
C22 C23 1.3893(17) .
C22 H22 0.9300 .
C23 C24 1.3956(19) .
C23 H23 0.9300 .
C24 C25 1.3910(18) .
C24 C27 1.4801(16) .
C25 C26 1.3842(17) .
C25 H25 0.9300 .
C26 H26 0.9300 .
C27 N1 1.3183(16) .
C27 N2 1.3885(15) .
C28 C29 1.374(2) .
C28 C33 1.379(2) .
C28 N2 1.4328(17) .
C29 C30 1.392(3) .
C29 H29 0.9300 .
C30 C31 1.360(4) .
C30 H30 0.9300 .
C31 C32 1.369(4) .
C31 H31 0.9300 .
C32 C33 1.386(3) .
C32 H32 0.9300 .
C33 H33 0.9300 .
C34 C35 1.3733(17) .
C34 N2 1.3913(14) .
C34 C40 1.4370(15) 2_646
C35 N1 1.3820(14) .
C35 C36 1.4364(16) .
C36 C37 1.3894(17) .
C36 C41 1.4229(15) .
C37 C38 1.3771(18) .
C37 H37 0.9300 .
C38 C39 1.3821(17) .
C38 H38 0.9300 .
C39 C40 1.3984(17) .
C39 H39 0.9300 .
C40 C41 1.4344(16) .
C40 C34 1.4370(15) 2_646
C41 C41 1.442(2) 2_646

loop_
_geom_torsion_atom_site_label_1
_geom_torsion_atom_site_label_2
_geom_torsion_atom_site_label_3
_geom_torsion_atom_site_label_4
_geom_torsion
_geom_torsion_site_symmetry_1
_geom_torsion_site_symmetry_4
C6 C1 C2 C3 -2.2(3) . .
C1 C2 C3 C4 1.2(3) . .
C2 C3 C4 C5 0.3(3) . .
C3 C4 C5 C6 -0.9(3) . .
C4 C5 C6 C1 -0.1(2) . .
C4 C5 C6 C7 -179.56(13) . .
C2 C1 C6 C5 1.6(3) . .
C2 C1 C6 C7 -178.88(17) . .
C5 C6 C7 C8 -64.12(18) . .
C1 C6 C7 C8 116.41(17) . .
C5 C6 C7 C21 115.21(14) . .
C1 C6 C7 C21 -64.26(18) . .
C21 C7 C8 C9 171.06(12) . .
C6 C7 C8 C9 -9.7(2) . .
C21 C7 C8 C15 -9.0(2) . .
C6 C7 C8 C15 170.33(13) . .
C7 C8 C9 C10 -51.8(2) . .
C15 C8 C9 C10 128.25(16) . .
C7 C8 C9 C14 131.42(18) . .
C15 C8 C9 C14 -48.6(2) . .
C14 C9 C10 C11 -0.9(3) . .
C8 C9 C10 C11 -177.77(17) . .
C9 C10 C11 C12 0.2(3) . .
C10 C11 C12 C13 0.6(4) . .
C11 C12 C13 C14 -0.6(4) . .
C10 C9 C14 C13 0.9(3) . .
C8 C9 C14 C13 177.8(2) . .
C12 C13 C14 C9 -0.1(4) . .
C7 C8 C15 C20 -58.3(2) . .
C9 C8 C15 C20 121.71(15) . .
C7 C8 C15 C16 124.33(17) . .
C9 C8 C15 C16 -55.68(19) . .
C20 C15 C16 C17 2.7(3) . .
C8 C15 C16 C17 -179.86(17) . .
C15 C16 C17 C18 -2.0(3) . .
C16 C17 C18 C19 0.0(3) . .
C17 C18 C19 C20 1.1(3) . .
C18 C19 C20 C15 -0.3(3) . .
C16 C15 C20 C19 -1.5(3) . .
C8 C15 C20 C19 -178.99(16) . .
C8 C7 C21 C26 -42.19(19) . .
C6 C7 C21 C26 138.49(13) . .
C8 C7 C21 C22 138.40(15) . .
C6 C7 C21 C22 -40.93(18) . .
C26 C21 C22 C23 3.9(2) . .
C7 C21 C22 C23 -176.68(13) . .
C21 C22 C23 C24 -0.8(2) . .
C22 C23 C24 C25 -2.5(2) . .
C22 C23 C24 C27 178.89(13) . .
C23 C24 C25 C26 2.7(2) . .
C27 C24 C25 C26 -178.73(12) . .
C24 C25 C26 C21 0.4(2) . .
C22 C21 C26 C25 -3.7(2) . .
C7 C21 C26 C25 176.87(12) . .
C25 C24 C27 N1 -138.27(14) . .
C23 C24 C27 N1 40.33(19) . .
C25 C24 C27 N2 43.62(18) . .
C23 C24 C27 N2 -137.79(14) . .
C33 C28 C29 C30 1.5(3) . .
N2 C28 C29 C30 -176.43(16) . .
C28 C29 C30 C31 -0.6(3) . .
C29 C30 C31 C32 -0.2(4) . .
C30 C31 C32 C33 0.1(3) . .
C29 C28 C33 C32 -1.6(2) . .
N2 C28 C33 C32 176.35(13) . .
C31 C32 C33 C28 0.7(3) . .
N2 C34 C35 N1 -1.17(14) . .
C40 C34 C35 N1 176.61(11) 2_646 .
N2 C34 C35 C36 178.04(11) . .
C40 C34 C35 C36 -4.18(19) 2_646 .
C34 C35 C36 C37 -176.54(12) . .
N1 C35 C36 C37 2.5(2) . .
C34 C35 C36 C41 2.33(18) . .
N1 C35 C36 C41 -178.58(11) . .
C41 C36 C37 C38 -0.5(2) . .
C35 C36 C37 C38 178.28(13) . .
C36 C37 C38 C39 1.5(2) . .
C37 C38 C39 C40 -0.3(2) . .
C38 C39 C40 C41 -1.87(19) . .
C38 C39 C40 C34 179.45(13) . 2_646
C37 C36 C41 C40 -1.56(18) . .
C35 C36 C41 C40 179.56(11) . .
C37 C36 C41 C41 178.73(14) . 2_646
C35 C36 C41 C41 -0.1(2) . 2_646
C39 C40 C41 C36 2.74(17) . .
C34 C40 C41 C36 -178.46(11) 2_646 .
C39 C40 C41 C41 -177.56(14) . 2_646
C34 C40 C41 C41 1.2(2) 2_646 2_646
N2 C27 N1 C35 -0.16(14) . .
C24 C27 N1 C35 -178.46(12) . .
C34 C35 N1 C27 0.84(14) . .
C36 C35 N1 C27 -178.32(12) . .
N1 C27 N2 C34 -0.54(14) . .
C24 C27 N2 C34 177.78(11) . .
N1 C27 N2 C28 177.63(12) . .
C24 C27 N2 C28 -4.0(2) . .
C35 C34 N2 C27 1.00(13) . .
C40 C34 N2 C27 -176.52(13) 2_646 .
C35 C34 N2 C28 -177.12(13) . .
C40 C34 N2 C28 5.4(2) 2_646 .
C29 C28 N2 C27 80.04(18) . .
C33 C28 N2 C27 -97.95(16) . .
C29 C28 N2 C34 -102.18(16) . .
C33 C28 N2 C34 79.83(17) . .
